data_9014336
loop_
_publ_author_name
'Demartin, F.'
'Castellano, C.'
'Gramaccioli, C. M.'
'Campostrini, I.'

_publ_section_title
;
 Aluminum-for-iron substitution, hydrogen bonding,
 and a novel structure-type in coquimbite-like minerals
;
_journal_name_full 'The Canadian Mineralogist'
_journal_page_first 323
_journal_page_last 333
_journal_paper_doi 10.3749/canmin.48.2.323
_journal_volume 48
_journal_year 2010
_chemical_compound_source 'La Alcaparrosa, Chile'
_chemical_formula_sum 'Al0.761 Fe3.239 H36 O42 S6'
_chemical_name_mineral Coquimbite
_space_group_IT_number 163
_symmetry_space_group_name_Hall '-P 3 2c'
_symmetry_space_group_name_H-M 'P -3 1 c'
_cell_angle_alpha 90
_cell_angle_beta 90
_cell_angle_gamma 120
_cell_formula_units_Z 2
_cell_length_a 10.9370
_cell_length_b 10.9370
_cell_length_c 17.0813
_cell_volume 1769.489
_database_code_amcsd 0006334
_exptl_crystal_density_diffrn 2.068
_cod_original_cell_volume 1769.490
_cod_original_formula_sum 'Al.761 Fe3.239 S6 O42 H36'
_cod_database_code 9014336

loop_
_space_group_symop_operation_xyz
x,y,z
x-y,-y,1/2+z
y,-x+y,-z
-y,-x,1/2-z
-x+y,-x,z
-x,-x+y,1/2+z
-x,-y,-z
-x+y,y,1/2-z
-y,x-y,z
y,x,1/2+z
x-y,x,-z
x,x-y,1/2-z

loop_
_atom_site_aniso_label
_atom_site_aniso_U_11
_atom_site_aniso_U_22
_atom_site_aniso_U_33
_atom_site_aniso_U_12
_atom_site_aniso_U_13
_atom_site_aniso_U_23
Al1 0.01171 0.01171 0.01707 0.00586 0.00000 0.00000
Fe1 0.01171 0.01171 0.01707 0.00586 0.00000 0.00000
Fe2 0.01087 0.01087 0.01265 0.00544 0.00000 0.00000
Fe3 0.01800 0.01800 0.01508 0.00900 0.00000 0.00000
S 0.01402 0.01139 0.01586 0.00554 -0.00059 -0.00226
O1 0.02056 0.01930 0.03250 0.01076 -0.00008 -0.00920
O2 0.01748 0.01813 0.02390 0.00352 0.00309 0.00037
O3 0.02232 0.01950 0.01972 0.00832 -0.00414 0.00171
O4 0.01841 0.01524 0.01858 0.00861 -0.00413 -0.00573
OW1 0.02285 0.01619 0.03060 0.00870 -0.00893 -0.00207
OW2 0.03130 0.02680 0.03140 0.01032 0.00318 -0.00226
OW3 0.03932 0.02753 0.02730 0.02098 0.01408 0.01067

loop_
_atom_site_label
_atom_site_fract_x
_atom_site_fract_y
_atom_site_fract_z
_atom_site_occupancy
_atom_site_U_iso_or_equiv
_atom_site_type_symbol
_atom_site_attached_hydrogens
Al1 0.00000 0.00000 0.00000 0.76100 0.01350 Al 0
Fe1 0.00000 0.00000 0.00000 0.23900 0.01350 Fe 0
Fe2 0.33333 0.66667 0.25000 1.00000 0.01147 Fe 0
Fe3 0.66667 0.33333 0.00250 1.00000 0.01703 Fe 0
S 0.24481 0.41517 0.12307 1.00000 0.01412 S 0
O1 0.31847 0.34563 0.09110 1.00000 0.02376 O 0
O2 0.10858 0.31136 0.15507 1.00000 0.02223 O 0
O3 0.21976 0.49418 0.06020 1.00000 0.02146 O 0
O4 0.33579 0.51624 0.18451 1.00000 0.01732 O 0
OW1 0.16668 0.07066 0.06225 1.00000 0.02367 O 0
OW2 0.44922 0.11635 0.20994 1.00000 0.03175 O 0
OW3 0.57200 0.16221 0.07123 1.00000 0.02949 O 0
H11 0.18510 0.02050 0.09240 1.00000 0.08500 H 0
H12 0.22640 0.15450 0.07600 1.00000 0.07300 H 0
H21 0.37220 0.03840 0.20910 1.00000 0.04000 H 0
H22a 0.50680 0.10200 0.23630 0.50000 0.04400 H 0
H22b 0.43420 0.17290 0.23620 0.50000 0.03400 H 0
H31 0.59300 0.09870 0.07510 1.00000 0.06000 H 0
H32 0.53170 0.15280 0.11420 1.00000 0.04100 H 0

loop_
_cod_changelog_entry_id
_cod_changelog_entry_author
_cod_changelog_entry_date
_cod_changelog_entry_text
1
;cod-tools version 3.8.0
Id: cif_guess_AMCSD_atom_types 9574 2023-05-10 09:00:05Z saulius
;
2023-05-10T18:55:05+03:00
;Derived atom types and hydrogen counts
from atom names that follow the AMCSD naming convention
(Wat == water, O-H == hydroxyl).
;

loop_
_cod_related_entry_id
_cod_related_entry_database
_cod_related_entry_code
1 AMCSD 0006334
